data_7012530
loop_
_publ_author_name
'Sik Min, Kil'
'Weyherm\"uller, Thomas'
'Wieghardt, Karl'

_publ_section_title
;
 O,N-Coordinated o-iminobenzoquinone and o-iminobenzosemiquinonato(1--)
 ligands in complexes of Ni(ii), Co(iii) and Fe(iii)
;
_journal_issue 6
_journal_name_full 'Dalton Transactions'
_journal_page_first 1126
_journal_paper_doi 10.1039/b211698g
_journal_year 2003
_chemical_formula_analytical '[C26 H40 N5 O1 Fe]2+, 2 (CLO4)-, 0.5 CH3OH, 0.5 H2O'
_chemical_formula_sum 'C26.5 H46 Cl2 Fe N5 O10'
_chemical_formula_weight 721.43
_chemical_name_systematic
; 
? 
;
_space_group_IT_number 14
_symmetry_cell_setting monoclinic
_symmetry_space_group_name_Hall '-P 2yn'
_symmetry_space_group_name_H-M 'P 1 21/n 1'
_atom_sites_solution_hydrogens geom
_atom_sites_solution_primary direct
_atom_sites_solution_secondary difmap
_audit_creation_method SHELXL
_cell_angle_alpha 90.00
_cell_angle_beta 113.60(1)
_cell_angle_gamma 90.00
_cell_formula_units_Z 8
_cell_length_a 16.8198(3)
_cell_length_b 21.0452(6)
_cell_length_c 20.6800(6)
_cell_measurement_reflns_used 142490
_cell_measurement_temperature 100(2)
_cell_volume 6708.0(6)
_computing_cell_refinement 'DENZO, Nonius Collect Software'
_computing_data_collection 'DENZO, Nonius Collect Software'
_computing_data_reduction 'DENZO, Nonius Collect Software'
_computing_structure_refinement 'SHELXL-93 (Sheldrick, 1993)'
_computing_structure_solution 'SHELXS-86 (Sheldrick, 1990)'
_diffrn_ambient_temperature 100(2)
_diffrn_measurement_device 'Nonius Kappa-CCD'
_diffrn_measurement_method '554 images at 1 deg. in \w and 30 sec.'
_diffrn_radiation_monochromator graphite
_diffrn_radiation_source 'fine-focus sealed tube'
_diffrn_radiation_type MoK\a
_diffrn_radiation_wavelength 0.71073
_diffrn_reflns_av_R_equivalents 0.0554
_diffrn_reflns_av_sigmaI/netI 0.0408
_diffrn_reflns_limit_h_max 25
_diffrn_reflns_limit_h_min -25
_diffrn_reflns_limit_k_max 32
_diffrn_reflns_limit_k_min -32
_diffrn_reflns_limit_l_max 31
_diffrn_reflns_limit_l_min -28
_diffrn_reflns_number 82667
_diffrn_reflns_theta_max 31.00
_diffrn_reflns_theta_min 3.39
_exptl_absorpt_coefficient_mu 0.668
_exptl_absorpt_correction_type 'not corrected'
_exptl_crystal_colour 'deep blue'
_exptl_crystal_density_diffrn 1.429
_exptl_crystal_description 'opaque block'
_exptl_crystal_F_000 3040
_exptl_crystal_size_max 0.47
_exptl_crystal_size_mid 0.38
_exptl_crystal_size_min 0.36
_refine_diff_density_max 1.341
_refine_diff_density_min -0.891
_refine_diff_density_rms 0.089
_refine_ls_extinction_method none
_refine_ls_goodness_of_fit_all 1.052
_refine_ls_goodness_of_fit_obs 1.097
_refine_ls_matrix_type full
_refine_ls_number_parameters 810
_refine_ls_number_reflns 21139
_refine_ls_number_restraints 1
_refine_ls_restrained_S_all 1.081
_refine_ls_restrained_S_obs 1.097
_refine_ls_R_factor_all 0.0756
_refine_ls_R_factor_obs 0.0603
_refine_ls_shift/esd_max -0.383
_refine_ls_shift/esd_mean 0.001
_refine_ls_structure_factor_coef Fsqd
_refine_ls_weighting_details 'w=1/[\s^2^(Fo^2^)+(0.0613P)^2^+10.4200P] where P=(Fo^2^+2Fc^2^)/3'
_refine_ls_weighting_scheme calc
_refine_ls_wR_factor_all 0.1595
_refine_ls_wR_factor_obs 0.1465
_reflns_number_observed 17467
_reflns_number_total 21218
_reflns_observed_criterion >2sigma(I)
_cod_data_source_file b211698g.txt
_cod_data_source_block 4
_cod_depositor_comments
;
The following automatic conversions were performed:
'_symmetry_cell_setting' value 'Monoclinic' changed to 'monoclinic'
according to '/home/saulius/struct/CIF-dictionaries/cif_core.dic'
dictionary named 'cif_core.dic' version 2.4.1 from 2010-06-29.

Automatic conversion script
Id: cif_fix_enum 1527 2010-12-29 10:47:43Z saulius 

The following automatic conversions were performed:

'_refine_ls_weighting_scheme' value 'calc
w=1/[\s^2^(Fo^2^)+(0.0613P)^2^+10.4200P] where P=(Fo^2^+2Fc^2^)/3'
was changed to 'calc'. New tag '_refine_ls_weighting_details' was
created. The value of the new tag was set to
'w=1/[\s^2^(Fo^2^)+(0.0613P)^2^+10.4200P] where P=(Fo^2^+2Fc^2^)/3'.

Automatic conversion script
Id: cif_fix_values 3143 2015-03-26 13:38:13Z robertas 
;
_cod_original_cell_volume 6708.0(3)
_cod_original_sg_symbol_H-M P2(1)/n
_cod_original_formula_sum 'C26.50 H46 Cl2 Fe N5 O10'
_cod_database_code 7012530

loop_
_symmetry_equiv_pos_as_xyz
'x, y, z'
'-x+1/2, y+1/2, -z+1/2'
'-x, -y, -z'
'x-1/2, -y-1/2, z-1/2'

loop_
_atom_site_aniso_label
_atom_site_aniso_U_11
_atom_site_aniso_U_22
_atom_site_aniso_U_33
_atom_site_aniso_U_23
_atom_site_aniso_U_13
_atom_site_aniso_U_12
Fe1 0.02088(14) 0.01626(13) 0.01464(13) 0.00357(9) 0.00503(10) 0.00246(10)
Fe2 0.0254(2) 0.02270(15) 0.02149(15) 0.00453(11) 0.00748(12) -0.00810(11)
N2 0.0212(8) 0.0163(7) 0.0168(7) 0.0022(6) 0.0068(6) 0.0026(6)
O1 0.0213(7) 0.0177(6) 0.0170(6) 0.0031(5) 0.0046(5) -0.0004(5)
C1 0.0166(8) 0.0188(8) 0.0172(8) 0.0032(7) 0.0064(7) 0.0007(6)
C2 0.0173(8) 0.0181(8) 0.0166(8) 0.0032(6) 0.0069(7) 0.0024(6)
C3 0.0202(9) 0.0217(9) 0.0157(8) 0.0030(7) 0.0067(7) 0.0032(7)
C4 0.0203(9) 0.0230(9) 0.0165(8) 0.0045(7) 0.0083(7) 0.0052(7)
C5 0.0222(9) 0.0183(8) 0.0197(9) 0.0044(7) 0.0091(8) 0.0032(7)
C6 0.0176(8) 0.0179(8) 0.0198(9) 0.0029(7) 0.0086(7) 0.0006(7)
C7 0.0305(11) 0.0179(8) 0.0158(8) 0.0032(7) 0.0073(8) 0.0044(7)
C8 0.0367(14) 0.058(2) 0.0260(12) -0.0113(11) 0.0096(11) 0.0128(12)
C9 0.059(2) 0.068(2) 0.0309(14) -0.0176(14) 0.0073(14) 0.030(2)
C10 0.095(3) 0.0269(12) 0.0259(12) 0.0014(10) 0.021(2) 0.0187(15)
C11 0.073(2) 0.0344(13) 0.0298(13) -0.0048(10) 0.0225(14) -0.0203(14)
C12 0.0425(14) 0.0364(13) 0.0314(12) -0.0089(10) 0.0195(11) -0.0106(11)
N13 0.0247(9) 0.0338(10) 0.0247(9) 0.0070(8) 0.0089(8) 0.0066(8)
C13 0.0247(11) 0.052(2) 0.0295(12) 0.0121(11) 0.0018(10) 0.0016(11)
C14 0.0305(12) 0.0409(13) 0.0200(10) 0.0029(9) 0.0004(9) -0.0060(10)
N15 0.0349(10) 0.0175(8) 0.0217(9) 0.0040(6) 0.0096(8) 0.0046(7)
C15 0.050(2) 0.0234(10) 0.0229(11) 0.0074(8) 0.0077(10) 0.0098(10)
C16 0.0439(14) 0.0248(10) 0.0207(10) 0.0075(8) 0.0101(10) 0.0045(9)
N17 0.0245(9) 0.0203(8) 0.0236(9) 0.0004(6) 0.0103(7) -0.0023(6)
C17 0.0370(13) 0.0368(12) 0.0270(11) -0.0010(9) 0.0178(10) 0.0003(10)
C18 0.0407(13) 0.0254(10) 0.0194(10) -0.0011(8) 0.0111(9) 0.0015(9)
N19 0.0313(10) 0.0229(8) 0.0169(8) 0.0031(6) 0.0072(7) 0.0006(7)
C20 0.0275(10) 0.0274(10) 0.0166(9) 0.0059(7) 0.0086(8) 0.0102(8)
C21 0.050(2) 0.0349(13) 0.0255(11) 0.0125(10) 0.0181(11) 0.0067(11)
C22 0.0300(12) 0.0489(15) 0.0246(11) 0.0053(10) 0.0088(10) 0.0180(11)
C23 0.0361(13) 0.0349(12) 0.0180(10) 0.0023(8) 0.0041(9) 0.0115(10)
C24 0.0258(10) 0.0169(8) 0.0234(10) 0.0000(7) 0.0094(8) 0.0000(7)
C25 0.052(2) 0.0294(12) 0.0288(12) -0.0021(9) 0.0224(12) 0.0036(11)
C26 0.0387(13) 0.0172(9) 0.0332(12) 0.0003(8) 0.0093(10) 0.0023(9)
C27 0.0247(11) 0.0268(11) 0.0376(13) -0.0028(9) 0.0043(10) -0.0048(9)
O31 0.0288(8) 0.0273(8) 0.0221(7) 0.0023(6) 0.0076(6) -0.0070(6)
C31 0.0238(10) 0.0232(9) 0.0218(9) 0.0049(7) 0.0083(8) 0.0004(8)
N32 0.0319(10) 0.0323(10) 0.0189(8) 0.0023(7) 0.0077(8) -0.0153(8)
C32 0.0271(10) 0.0248(10) 0.0205(9) 0.0044(8) 0.0093(8) -0.0043(8)
C33 0.0325(12) 0.0231(10) 0.0311(11) 0.0028(8) 0.0177(10) -0.0053(8)
C34 0.0374(13) 0.0217(10) 0.0377(13) 0.0059(9) 0.0255(11) 0.0015(9)
C35 0.0338(12) 0.0304(11) 0.0274(11) 0.0091(9) 0.0191(10) 0.0076(9)
C36 0.0257(10) 0.0286(10) 0.0212(10) 0.0047(8) 0.0094(8) 0.0075(8)
C37 0.0394(13) 0.0451(14) 0.0189(10) -0.0005(9) 0.0122(10) -0.0259(11)
C38 0.0266(14) 0.109(3) 0.034(2) -0.020(2) 0.0063(12) -0.004(2)
C39 0.037(2) 0.135(4) 0.034(2) -0.028(2) 0.0038(14) -0.015(2)
C40 0.065(2) 0.078(2) 0.0249(13) -0.0142(14) 0.0211(14) -0.046(2)
C41 0.104(3) 0.0299(14) 0.036(2) -0.0057(12) 0.013(2) -0.024(2)
C42 0.093(3) 0.0240(12) 0.0296(14) 0.0018(10) -0.004(2) -0.0113(14)
N43 0.0368(11) 0.0229(9) 0.0271(10) 0.0018(7) 0.0072(8) -0.0001(8)
C43 0.0313(13) 0.0437(15) 0.0320(13) -0.0025(11) 0.0027(10) -0.0022(11)
C44 0.0359(14) 0.0433(15) 0.0426(15) -0.0159(12) 0.0155(12) -0.0179(12)
N45 0.0309(11) 0.0484(13) 0.0396(12) 0.0191(10) 0.0182(10) 0.0075(10)
C45 0.055(2) 0.0353(14) 0.066(2) 0.0073(14) 0.036(2) 0.0113(13)
C46 0.059(2) 0.0251(12) 0.086(3) -0.0065(14) 0.048(2) -0.0022(12)
N47 0.0292(10) 0.0333(10) 0.0231(9) 0.0075(8) 0.0091(8) -0.0089(8)
C47 0.0322(12) 0.0305(11) 0.0379(13) 0.0146(10) 0.0184(10) -0.0019(9)
C48 0.0337(12) 0.0239(10) 0.0489(15) 0.0029(10) 0.0241(12) -0.0051(9)
N49 0.0314(10) 0.0191(8) 0.0433(12) -0.0047(8) 0.0210(9) -0.0076(7)
C50 0.073(2) 0.0248(11) 0.058(2) -0.0008(11) 0.054(2) -0.0083(12)
C51 0.095(3) 0.040(2) 0.075(2) -0.020(2) 0.066(2) -0.039(2)
C52 0.127(4) 0.0304(14) 0.064(2) 0.0164(14) 0.069(3) 0.013(2)
C53 0.075(2) 0.045(2) 0.078(2) -0.011(2) 0.064(2) -0.018(2)
C54 0.0260(11) 0.0377(12) 0.0208(10) 0.0018(9) 0.0066(8) 0.0070(9)
C55 0.040(2) 0.076(2) 0.0241(12) -0.0029(13) 0.0137(11) -0.0005(15)
C56 0.043(2) 0.0420(15) 0.0334(13) -0.0080(11) 0.0036(12) 0.0172(12)
C57 0.0270(11) 0.0395(13) 0.0271(11) 0.0005(10) 0.0054(9) 0.0082(10)
Cl1 0.0255(2) 0.0204(2) 0.0356(3) -0.0012(2) 0.0140(2) 0.0001(2)
O10 0.062(2) 0.0319(11) 0.088(2) -0.0172(11) 0.0401(15) 0.0020(10)
O11 0.0496(13) 0.0587(14) 0.0358(11) 0.0006(10) 0.0035(10) 0.0116(11)
O12 0.068(2) 0.0424(11) 0.0484(12) -0.0077(9) 0.0358(12) -0.0254(11)
O13 0.0245(8) 0.0249(8) 0.0686(14) -0.0043(8) 0.0170(9) -0.0027(7)
Cl2 0.0478(3) 0.0200(2) 0.0196(2) 0.0011(2) 0.0067(2) -0.0036(2)
O20 0.0542(14) 0.0485(13) 0.0505(14) 0.0147(10) 0.0166(11) 0.0078(10)
O21 0.080(2) 0.0276(9) 0.0317(10) -0.0050(8) 0.0132(11) 0.0084(10)
O22 0.078(2) 0.0359(11) 0.0444(12) 0.0062(9) 0.0259(12) -0.0168(11)
O23 0.0669(14) 0.0365(10) 0.0207(8) -0.0007(7) 0.0077(9) 0.0040(10)
Cl4 0.0370(3) 0.0314(3) 0.0306(3) -0.0059(2) 0.0154(2) -0.0072(2)
O40 0.0587(14) 0.0556(13) 0.0385(11) -0.0048(10) 0.0288(11) -0.0070(11)
O41 0.068(2) 0.0333(11) 0.0463(13) -0.0097(9) 0.0090(11) -0.0159(10)
O42 0.087(2) 0.0283(10) 0.059(2) -0.0040(10) 0.0242(14) -0.0008(11)
O43 0.0496(14) 0.100(2) 0.063(2) -0.0019(15) 0.0384(13) -0.0101(14)
Cl5 0.0408(4) 0.0533(4) 0.0275(3) 0.0063(3) 0.0069(3) 0.0133(3)
O50 0.059(2) 0.075(2) 0.074(2) 0.032(2) 0.0102(14) -0.0063(14)
O51 0.053(2) 0.081(2) 0.107(3) 0.041(2) -0.009(2) -0.020(2)
O52 0.098(2) 0.112(3) 0.0400(14) -0.003(2) 0.015(2) 0.042(2)
O53 0.096(3) 0.079(2) 0.080(2) -0.029(2) 0.011(2) 0.036(2)
O70 0.154(4) 0.097(3) 0.106(3) 0.005(2) 0.065(3) -0.021(3)
C80X 0.039(2) 0.080(3) 0.040(2) 0.010(2) 0.0122(13) 0.013(2)
O80X 0.040(2) 0.052(2) 0.060(2) 0.018(2) 0.030(2) 0.009(2)
C80 0.039(2) 0.080(3) 0.040(2) 0.010(2) 0.0122(13) 0.013(2)
O80 0.040(2) 0.052(2) 0.060(2) 0.018(2) 0.030(2) 0.009(2)

loop_
_atom_site_label
_atom_site_type_symbol
_atom_site_fract_x
_atom_site_fract_y
_atom_site_fract_z
_atom_site_U_iso_or_equiv
_atom_site_thermal_displace_type
_atom_site_occupancy
_atom_site_calc_flag
_atom_site_refinement_flags
_atom_site_disorder_group
Fe1 Fe 0.78038(2) 0.036664(13) 0.552814(15) 0.01792(7) Uani 1 d . .
Fe2 Fe 0.82962(2) 0.14522(2) 0.98512(2) 0.02378(8) Uani 1 d . .
N2 N 0.72647(11) 0.04030(8) 0.45494(9) 0.0184(3) Uani 1 d . .
O1 O 0.78425(10) 0.12688(7) 0.54450(8) 0.0196(3) Uani 1 d . .
C1 C 0.73506(13) 0.14716(9) 0.48201(10) 0.0176(3) Uani 1 d . .
C2 C 0.70091(13) 0.09880(9) 0.42858(10) 0.0173(3) Uani 1 d . .
C3 C 0.64769(13) 0.11493(10) 0.35737(10) 0.0194(4) Uani 1 d . .
H3 H 0.62724(13) 0.08300(10) 0.32204(10) 0.023 Uiso 1 calc R .
C4 C 0.62661(13) 0.17752(10) 0.34090(11) 0.0196(4) Uani 1 d . .
C5 C 0.66083(14) 0.22484(10) 0.39564(11) 0.0199(4) Uani 1 d . .
H5 H 0.64467(14) 0.26780(10) 0.38302(11) 0.024 Uiso 1 calc R .
C6 C 0.71491(13) 0.21265(9) 0.46452(11) 0.0181(3) Uani 1 d . .
C7 C 0.70921(15) -0.01418(10) 0.40951(11) 0.0220(4) Uani 1 d . .
C8 C 0.7756(2) -0.0373(2) 0.39196(14) 0.0412(7) Uani 1 d . .
H8 H 0.8290(2) -0.0151(2) 0.40648(14) 0.049 Uiso 1 calc R .
C9 C 0.7635(2) -0.0928(2) 0.3534(2) 0.0561(10) Uani 1 d . .
H9 H 0.8088(2) -0.1086(2) 0.3416(2) 0.067 Uiso 1 calc R .
C10 C 0.6874(3) -0.12447(14) 0.3323(2) 0.0503(9) Uani 1 d . .
H10 H 0.6797(3) -0.16232(14) 0.3054(2) 0.060 Uiso 1 calc R .
C11 C 0.6206(2) -0.10267(14) 0.34927(15) 0.0452(7) Uani 1 d . .
H11 H 0.5674(2) -0.12546(14) 0.33437(15) 0.054 Uiso 1 calc R .
C12 C 0.6319(2) -0.04651(13) 0.38875(14) 0.0353(5) Uani 1 d . .
H12 H 0.5866(2) -0.03105(13) 0.40095(14) 0.042 Uiso 1 calc R .
N13 N 0.90425(13) 0.03131(10) 0.56286(11) 0.0281(4) Uani 1 d . .
H13A H 0.91327(13) -0.00725(10) 0.54593(11) 0.034 Uiso 1 calc R .
H13B H 0.91450(13) 0.06279(10) 0.53629(11) 0.034 Uiso 1 calc R .
C13 C 0.9663(2) 0.0384(2) 0.63829(14) 0.0382(6) Uani 1 d . .
H13A' H 1.0165(2) 0.0646(2) 0.64132(14) 0.046 Uiso 1 calc R .
H13B' H 0.9880(2) -0.0039(2) 0.65887(14) 0.046 Uiso 1 calc R .
C14 C 0.9191(2) 0.06983(13) 0.67839(13) 0.0335(5) Uani 1 d . .
H14A H 0.9535(2) 0.06550(13) 0.72978(13) 0.040 Uiso 1 calc R .
H14B H 0.9115(2) 0.11567(13) 0.66678(13) 0.040 Uiso 1 calc R .
N15 N 0.77582(14) -0.05790(9) 0.56339(10) 0.0253(4) Uani 1 d . .
H15A H 0.72064(14) -0.06995(9) 0.55714(10) 0.030 Uiso 1 calc R .
H15B H 0.78956(14) -0.07788(9) 0.52964(10) 0.030 Uiso 1 calc R .
C15 C 0.8385(2) -0.07693(12) 0.63494(13) 0.0344(6) Uani 1 d . .
H15C H 0.8973(2) -0.08091(12) 0.63534(13) 0.041 Uiso 1 calc R .
H15D H 0.8217(2) -0.11868(12) 0.64762(13) 0.041 Uiso 1 calc R .
C16 C 0.8388(2) -0.02716(11) 0.68820(13) 0.0307(5) Uani 1 d . .
H16A H 0.7892(2) -0.03473(11) 0.70148(13) 0.037 Uiso 1 calc R .
H16B H 0.8929(2) -0.03112(11) 0.73134(13) 0.037 Uiso 1 calc R .
N17 N 0.66803(12) 0.04983(9) 0.56359(10) 0.0226(3) Uani 1 d . .
H17A H 0.64042(12) 0.08500(9) 0.53803(10) 0.027 Uiso 1 calc R .
H17B H 0.63268(12) 0.01523(9) 0.54539(10) 0.027 Uiso 1 calc R .
C17 C 0.6813(2) 0.05876(13) 0.63892(13) 0.0320(5) Uani 1 d . .
H17C H 0.6688(2) 0.01859(13) 0.65798(13) 0.038 Uiso 1 calc R .
H17D H 0.6413(2) 0.09187(13) 0.64234(13) 0.038 Uiso 1 calc R .
C18 C 0.7745(2) 0.07855(11) 0.68110(12) 0.0288(5) Uani 1 d . .
H18A H 0.7820(2) 0.12406(11) 0.67280(12) 0.035 Uiso 1 calc R .
H18B H 0.7894(2) 0.07248(11) 0.73211(12) 0.035 Uiso 1 calc R .
N19 N 0.83267(13) 0.03909(9) 0.65879(10) 0.0244(4) Uani 1 d . .
C20 C 0.56613(15) 0.19949(11) 0.26687(11) 0.0239(4) Uani 1 d . .
C21 C 0.6072(2) 0.25525(13) 0.24294(14) 0.0358(6) Uani 1 d . .
H21A H 0.5679(2) 0.26882(13) 0.19556(14) 0.054 Uiso 1 calc R .
H21B H 0.6625(2) 0.24163(13) 0.24212(14) 0.054 Uiso 1 calc R .
H21C H 0.6173(2) 0.29079(13) 0.27592(14) 0.054 Uiso 1 calc R .
C22 C 0.4810(2) 0.22290(14) 0.26998(13) 0.0352(6) Uani 1 d . .
H22A H 0.4413(2) 0.23721(14) 0.22303(13) 0.053 Uiso 1 calc R .
H22B H 0.4934(2) 0.25830(14) 0.30339(13) 0.053 Uiso 1 calc R .
H22C H 0.4541(2) 0.18809(14) 0.28550(13) 0.053 Uiso 1 calc R .
C23 C 0.5460(2) 0.14557(12) 0.21286(12) 0.0318(5) Uani 1 d . .
H23A H 0.5073(2) 0.16127(12) 0.16624(12) 0.048 Uiso 1 calc R .
H23B H 0.5177(2) 0.11060(12) 0.22682(12) 0.048 Uiso 1 calc R .
H23C H 0.6001(2) 0.13034(12) 0.21098(12) 0.048 Uiso 1 calc R .
C24 C 0.75283(14) 0.26400(10) 0.52056(12) 0.0222(4) Uani 1 d . .
C25 C 0.7282(2) 0.25190(13) 0.58359(14) 0.0347(5) Uani 1 d . .
H25A H 0.7531(2) 0.28535(13) 0.61895(14) 0.052 Uiso 1 calc R .
H25B H 0.7509(2) 0.21052(13) 0.60460(14) 0.052 Uiso 1 calc R .
H25C H 0.6649(2) 0.25214(13) 0.56737(14) 0.052 Uiso 1 calc R .
C26 C 0.7184(2) 0.32996(11) 0.49123(14) 0.0313(5) Uani 1 d . .
H26A H 0.7438(2) 0.36188(11) 0.52835(14) 0.047 Uiso 1 calc R .
H26B H 0.6551(2) 0.33053(11) 0.47503(14) 0.047 Uiso 1 calc R .
H26C H 0.7342(2) 0.33965(11) 0.45156(14) 0.047 Uiso 1 calc R .
C27 C 0.8523(2) 0.26396(12) 0.54551(15) 0.0323(5) Uani 1 d . .
H27A H 0.8773(2) 0.29682(12) 0.58157(15) 0.048 Uiso 1 calc R .
H27B H 0.8675(2) 0.27273(12) 0.50533(15) 0.048 Uiso 1 calc R .
H27C H 0.8752(2) 0.22231(12) 0.56549(15) 0.048 Uiso 1 calc R .
O31 O 0.83641(11) 0.14505(8) 1.08036(9) 0.0269(3) Uani 1 d . .
C31 C 0.79206(14) 0.10005(10) 1.09230(12) 0.0232(4) Uani 1 d . .
N32 N 0.75504(14) 0.07772(10) 0.97457(10) 0.0285(4) Uani 1 d . .
C32 C 0.74382(15) 0.06011(11) 1.03277(12) 0.0242(4) Uani 1 d . .
C33 C 0.6915(2) 0.00952(11) 1.03899(13) 0.0274(4) Uani 1 d . .
H33 H 0.6589(2) -0.01600(11) 0.99929(13) 0.033 Uiso 1 calc R .
C34 C 0.6890(2) -0.00173(11) 1.10312(14) 0.0290(5) Uani 1 d . .
C35 C 0.7387(2) 0.03797(12) 1.16188(13) 0.0284(5) Uani 1 d . .
H35 H 0.7362(2) 0.02860(12) 1.20597(13) 0.034 Uiso 1 calc R .
C36 C 0.78930(15) 0.08821(11) 1.15977(12) 0.0252(4) Uani 1 d . .
C37 C 0.7159(2) 0.04095(13) 0.91085(12) 0.0343(6) Uani 1 d . .
C38 C 0.6408(2) 0.0641(2) 0.8569(2) 0.0587(10) Uani 1 d . .
H38 H 0.6140(2) 0.1022(2) 0.8626(2) 0.070 Uiso 1 calc R .
C39 C 0.6065(2) 0.0293(3) 0.7941(2) 0.0723(14) Uani 1 d . .
H39 H 0.5555(2) 0.0440(3) 0.7565(2) 0.087 Uiso 1 calc R .
C40 C 0.6453(2) -0.0262(2) 0.7858(2) 0.0550(10) Uani 1 d . .
H40 H 0.6198(2) -0.0502(2) 0.7435(2) 0.066 Uiso 1 calc R .
C41 C 0.7208(3) -0.0466(2) 0.8387(2) 0.0616(11) Uani 1 d . .
H41 H 0.7494(3) -0.0835(2) 0.8323(2) 0.074 Uiso 1 calc R .
C42 C 0.7556(3) -0.01288(14) 0.9020(2) 0.0576(11) Uani 1 d . .
H42 H 0.8071(3) -0.02749(14) 0.9392(2) 0.069 Uiso 1 calc R .
N43 N 0.93843(15) 0.09372(10) 1.02344(11) 0.0307(4) Uani 1 d . .
H43A H 0.93071(15) 0.05957(10) 1.04809(11) 0.037 Uiso 1 calc R .
H43B H 0.95054(15) 0.07837(10) 0.98672(11) 0.037 Uiso 1 calc R .
C43 C 1.0132(2) 0.13304(14) 1.0712(2) 0.0388(6) Uani 1 d . .
H43A' H 1.0618(2) 0.12972(14) 1.0560(2) 0.047 Uiso 1 calc R .
H43B' H 1.0333(2) 0.11661(14) 1.1200(2) 0.047 Uiso 1 calc R .
C44 C 0.9867(2) 0.20235(14) 1.0697(2) 0.0407(6) Uani 1 d . .
H44A H 0.9671(2) 0.21059(14) 1.1081(2) 0.049 Uiso 1 calc R .
H44B H 1.0369(2) 0.23025(14) 1.0769(2) 0.049 Uiso 1 calc R .
N45 N 0.7450(2) 0.21605(12) 0.96467(13) 0.0384(5) Uani 1 d . .
H45A H 0.7252(2) 0.22757(12) 0.91793(13) 0.046 Uiso 1 calc R .
H45B H 0.6982(2) 0.20392(12) 0.97419(13) 0.046 Uiso 1 calc R .
C45 C 0.7908(2) 0.26964(15) 1.0104(2) 0.0485(8) Uani 1 d . .
H45C H 0.8025(2) 0.26009(15) 1.0602(2) 0.058 Uiso 1 calc R .
H45D H 0.7551(2) 0.30868(15) 0.9963(2) 0.058 Uiso 1 calc R .
C46 C 0.8735(2) 0.27864(14) 1.0018(2) 0.0507(8) Uani 1 d . .
H46A H 0.9136(2) 0.30459(14) 1.0413(2) 0.061 Uiso 1 calc R .
H46B H 0.8622(2) 0.30187(14) 0.9573(2) 0.061 Uiso 1 calc R .
N47 N 0.82184(14) 0.14443(10) 0.88593(11) 0.0290(4) Uani 1 d . .
H47A H 0.84521(14) 0.10728(10) 0.87785(11) 0.035 Uiso 1 calc R .
H47B H 0.76457(14) 0.14619(10) 0.85487(11) 0.035 Uiso 1 calc R .
C47 C 0.8696(2) 0.19970(12) 0.87396(14) 0.0321(5) Uani 1 d . .
H47C H 0.8309(2) 0.23722(12) 0.85911(14) 0.039 Uiso 1 calc R .
H47D H 0.8900(2) 0.18972(12) 0.83636(14) 0.039 Uiso 1 calc R .
C48 C 0.9460(2) 0.21346(12) 0.9424(2) 0.0331(5) Uani 1 d . .
H48A H 0.9902(2) 0.17965(12) 0.9522(2) 0.040 Uiso 1 calc R .
H48B H 0.9728(2) 0.25448(12) 0.9389(2) 0.040 Uiso 1 calc R .
N49 N 0.91516(14) 0.21624(9) 1.00027(12) 0.0293(4) Uani 1 d . .
C50 C 0.6383(2) -0.05680(13) 1.1166(2) 0.0431(7) Uani 1 d . .
C51 C 0.5799(3) -0.0893(2) 1.0476(2) 0.0601(11) Uani 1 d . .
H51A H 0.5484(3) -0.1243(2) 1.0580(2) 0.090 Uiso 1 calc R .
H51B H 0.6156(3) -0.1060(2) 1.0239(2) 0.090 Uiso 1 calc R .
H51C H 0.5384(3) -0.0584(2) 1.0168(2) 0.090 Uiso 1 calc R .
C52 C 0.7051(3) -0.1054(2) 1.1645(2) 0.0640(12) Uani 1 d . .
H52A H 0.6744(3) -0.1414(2) 1.1740(2) 0.096 Uiso 1 calc R .
H52B H 0.7417(3) -0.0850(2) 1.2091(2) 0.096 Uiso 1 calc R .
H52C H 0.7414(3) -0.1207(2) 1.1407(2) 0.096 Uiso 1 calc R .
C53 C 0.5813(3) -0.0329(2) 1.1542(2) 0.0556(10) Uani 1 d . .
H53A H 0.5493(3) -0.0686(2) 1.1625(2) 0.083 Uiso 1 calc R .
H53B H 0.5402(3) -0.0011(2) 1.1246(2) 0.083 Uiso 1 calc R .
H53C H 0.6182(3) -0.0136(2) 1.1995(2) 0.083 Uiso 1 calc R .
C54 C 0.8416(2) 0.12882(13) 1.22415(12) 0.0291(5) Uani 1 d . .
C55 C 0.8258(2) 0.1080(2) 1.28914(15) 0.0465(7) Uani 1 d . .
H55A H 0.8600(2) 0.1347(2) 1.32952(15) 0.070 Uiso 1 calc R .
H55B H 0.8432(2) 0.0635(2) 1.30002(15) 0.070 Uiso 1 calc R .
H55C H 0.7640(2) 0.1124(2) 1.27937(15) 0.070 Uiso 1 calc R .
C56 C 0.8167(2) 0.19941(15) 1.2097(2) 0.0433(7) Uani 1 d . .
H56A H 0.8508(2) 0.22461(15) 1.2515(2) 0.065 Uiso 1 calc R .
H56B H 0.7548(2) 0.20457(15) 1.1991(2) 0.065 Uiso 1 calc R .
H56C H 0.8285(2) 0.21396(15) 1.1695(2) 0.065 Uiso 1 calc R .
C57 C 0.9393(2) 0.12200(13) 1.24165(14) 0.0329(5) Uani 1 d . .
H57A H 0.9724(2) 0.14813(13) 1.28292(14) 0.049 Uiso 1 calc R .
H57B H 0.9512(2) 0.13614(13) 1.20124(14) 0.049 Uiso 1 calc R .
H57C H 0.9564(2) 0.07739(13) 1.25193(14) 0.049 Uiso 1 calc R .
Cl1 Cl 0.45545(4) 0.09593(2) 0.42744(3) 0.02659(11) Uani 1 d . .
O10 O 0.4849(2) 0.04238(11) 0.4005(2) 0.0575(7) Uani 1 d . .
O11 O 0.3871(2) 0.12762(12) 0.37082(12) 0.0524(6) Uani 1 d . .
O12 O 0.4207(2) 0.07500(11) 0.47693(12) 0.0490(6) Uani 1 d . .
O13 O 0.52570(12) 0.13918(9) 0.46249(13) 0.0398(5) Uani 1 d . .
Cl2 Cl 0.52166(4) 0.44570(3) 0.37928(3) 0.03124(13) Uani 1 d . .
O20 O 0.4301(2) 0.45544(12) 0.35655(13) 0.0525(6) Uani 1 d . .
O21 O 0.5365(2) 0.38643(10) 0.35217(11) 0.0495(6) Uani 1 d . .
O22 O 0.5560(2) 0.49774(11) 0.35482(12) 0.0522(6) Uani 1 d . .
O23 O 0.5600(2) 0.44362(10) 0.45553(10) 0.0445(5) Uani 1 d . .
Cl4 Cl 0.47761(4) -0.36211(3) 1.01704(3) 0.03243(13) Uani 1 d . .
O40 O 0.4735(2) -0.35585(11) 0.94709(12) 0.0480(5) Uani 1 d . .
O41 O 0.5308(2) -0.31269(10) 1.06048(13) 0.0537(6) Uani 1 d . .
O42 O 0.5129(2) -0.42317(11) 1.04508(14) 0.0596(7) Uani 1 d . .
O43 O 0.3927(2) -0.3573(2) 1.0169(2) 0.0659(8) Uani 1 d . .
Cl5 Cl 0.62700(5) 0.23661(4) 0.74736(4) 0.0427(2) Uani 1 d . .
O50 O 0.6362(2) 0.2947(2) 0.7132(2) 0.0749(9) Uani 1 d . .
O51 O 0.5376(2) 0.2201(2) 0.7214(2) 0.0933(13) Uani 1 d . .
O52 O 0.6565(2) 0.2550(2) 0.8193(2) 0.0872(11) Uani 1 d . .
O53 O 0.6847(2) 0.1897(2) 0.7418(2) 0.0927(12) Uani 1 d . .
O70 O 0.5046(3) -0.2135(2) 1.1393(2) 0.1151(15) Uani 1 d . .
C80X C 0.4093(2) -0.1910(2) 0.9482(2) 0.0544(9) Uani 0.503(5) d P 2
H80A H 0.3782(32) -0.1641(17) 0.9070(8) 0.082 Uiso 0.503(5) calc PR 2
H80B H 0.3880(35) -0.2347(10) 0.9380(20) 0.082 Uiso 0.503(5) calc PR 2
H80C H 0.4715(4) -0.1900(27) 0.9588(12) 0.082 Uiso 0.503(5) calc PR 2
O80X O 0.3946(3) -0.1673(3) 1.0086(3) 0.0471(8) Uani 0.503(5) d PD 2
H80X H 0.3673(54) -0.1947(19) 1.0212(31) 0.071 Uiso 0.503(5) calc PR 2
C80 C 0.4093(2) -0.1910(2) 0.9482(2) 0.0544(9) Uani 0.497(5) d PD 1
H80D H 0.3695(17) -0.2227(10) 0.9172(4) 0.082 Uiso 0.497(5) calc PR 1
H80E H 0.4668(30) -0.1962(16) 0.9474(4) 0.082 Uiso 0.497(5) calc PR 1
H80F H 0.3874(54) -0.1482(6) 0.9316(7) 0.082 Uiso 0.497(5) calc PR 1
O80 O 0.4153(3) -0.1993(3) 1.0183(3) 0.0471(8) Uani 0.497(5) d PD 1
H80 H 0.4412(53) -0.2335(22) 1.0347(18) 0.071 Uiso 0.497(5) calc PR 1

loop_
_atom_type_symbol
_atom_type_description
_atom_type_scat_dispersion_real
_atom_type_scat_dispersion_imag
_atom_type_scat_source
C C 0.0033 0.0016 'International Tables Vol C Tables 4.2.6.8 and 6.1.1.4'
H H 0.0000 0.0000 'International Tables Vol C Tables 4.2.6.8 and 6.1.1.4'
N N 0.0061 0.0033 'International Tables Vol C Tables 4.2.6.8 and 6.1.1.4'
O O 0.0106 0.0060 'International Tables Vol C Tables 4.2.6.8 and 6.1.1.4'
Cl Cl 0.1484 0.1585 'International Tables Vol C Tables 4.2.6.8 and 6.1.1.4'
Fe Fe 0.3463 0.8444 'International Tables Vol C Tables 4.2.6.8 and 6.1.1.4'

loop_
_geom_angle_atom_site_label_1
_geom_angle_atom_site_label_2
_geom_angle_atom_site_label_3
_geom_angle
_geom_angle_site_symmetry_1
_geom_angle_site_symmetry_3
_geom_angle_publ_flag
N2 Fe1 O1 83.13(7) . . ?
N2 Fe1 N15 97.83(8) . . ?
O1 Fe1 N15 178.80(7) . . ?
N2 Fe1 N17 92.56(8) . . ?
O1 Fe1 N17 86.58(7) . . ?
N15 Fe1 N17 92.64(8) . . ?
N2 Fe1 N19 175.20(8) . . ?
O1 Fe1 N19 93.28(7) . . ?
N15 Fe1 N19 85.73(8) . . ?
N17 Fe1 N19 84.03(8) . . ?
N2 Fe1 N13 98.52(8) . . ?
O1 Fe1 N13 89.64(8) . . ?
N15 Fe1 N13 90.93(9) . . ?
N17 Fe1 N13 167.78(8) . . ?
N19 Fe1 N13 84.59(8) . . ?
N32 Fe2 O31 83.05(8) . . ?
N32 Fe2 N45 99.01(11) . . ?
O31 Fe2 N45 87.89(9) . . ?
N32 Fe2 N43 95.77(10) . . ?
O31 Fe2 N43 85.62(9) . . ?
N45 Fe2 N43 163.00(10) . . ?
N32 Fe2 N47 96.30(8) . . ?
O31 Fe2 N47 179.34(7) . . ?
N45 Fe2 N47 92.34(10) . . ?
N43 Fe2 N47 94.33(9) . . ?
N32 Fe2 N49 177.25(10) . . ?
O31 Fe2 N49 95.53(8) . . ?
N45 Fe2 N49 83.25(10) . . ?
N43 Fe2 N49 81.76(9) . . ?
N47 Fe2 N49 85.12(9) . . ?
C2 N2 C7 121.2(2) . . ?
C2 N2 Fe1 114.59(14) . . ?
C7 N2 Fe1 124.21(13) . . ?
C1 O1 Fe1 112.70(13) . . ?
O1 C1 C6 124.1(2) . . ?
O1 C1 C2 115.5(2) . . ?
C6 C1 C2 120.3(2) . . ?
N2 C2 C3 127.1(2) . . ?
N2 C2 C1 111.8(2) . . ?
C3 C2 C1 121.1(2) . . ?
C4 C3 C2 118.6(2) . . ?
C3 C4 C5 119.1(2) . . ?
C3 C4 C20 122.7(2) . . ?
C5 C4 C20 118.2(2) . . ?
C6 C5 C4 125.1(2) . . ?
C5 C6 C1 115.7(2) . . ?
C5 C6 C24 123.9(2) . . ?
C1 C6 C24 120.4(2) . . ?
C12 C7 C8 120.1(2) . . ?
C12 C7 N2 121.2(2) . . ?
C8 C7 N2 118.5(2) . . ?
C9 C8 C7 119.8(3) . . ?
C10 C9 C8 120.3(3) . . ?
C9 C10 C11 121.0(3) . . ?
C10 C11 C12 119.4(3) . . ?
C7 C12 C11 119.3(3) . . ?
C13 N13 Fe1 111.3(2) . . ?
N13 C13 C14 108.4(2) . . ?
N19 C14 C13 109.2(2) . . ?
C15 N15 Fe1 109.43(15) . . ?
N15 C15 C16 109.4(2) . . ?
N19 C16 C15 111.4(2) . . ?
C17 N17 Fe1 112.26(15) . . ?
N17 C17 C18 108.8(2) . . ?
N19 C18 C17 109.0(2) . . ?
C18 N19 C14 111.3(2) . . ?
C18 N19 C16 109.7(2) . . ?
C14 N19 C16 112.9(2) . . ?
C18 N19 Fe1 107.28(14) . . ?
C14 N19 Fe1 105.13(14) . . ?
C16 N19 Fe1 110.24(14) . . ?
C4 C20 C23 111.7(2) . . ?
C4 C20 C22 108.2(2) . . ?
C23 C20 C22 109.2(2) . . ?
C4 C20 C21 110.3(2) . . ?
C23 C20 C21 109.1(2) . . ?
C22 C20 C21 108.3(2) . . ?
C6 C24 C26 111.4(2) . . ?
C6 C24 C25 110.7(2) . . ?
C26 C24 C25 107.3(2) . . ?
C6 C24 C27 108.8(2) . . ?
C26 C24 C27 108.7(2) . . ?
C25 C24 C27 109.9(2) . . ?
C31 O31 Fe2 113.28(14) . . ?
O31 C31 C36 124.0(2) . . ?
O31 C31 C32 115.8(2) . . ?
C36 C31 C32 120.1(2) . . ?
C32 N32 C37 119.7(2) . . ?
C32 N32 Fe2 116.0(2) . . ?
C37 N32 Fe2 124.12(15) . . ?
N32 C32 C33 127.1(2) . . ?
N32 C32 C31 111.8(2) . . ?
C33 C32 C31 121.1(2) . . ?
C34 C33 C32 118.7(2) . . ?
C33 C34 C35 119.2(2) . . ?
C33 C34 C50 123.0(2) . . ?
C35 C34 C50 117.7(2) . . ?
C36 C35 C34 125.5(2) . . ?
C35 C36 C31 115.3(2) . . ?
C35 C36 C54 123.5(2) . . ?
C31 C36 C54 121.2(2) . . ?
C42 C37 C38 121.2(3) . . ?
C42 C37 N32 119.9(3) . . ?
C38 C37 N32 118.7(3) . . ?
C37 C38 C39 117.7(4) . . ?
C40 C39 C38 121.2(4) . . ?
C41 C40 C39 119.8(3) . . ?
C40 C41 C42 119.8(4) . . ?
C37 C42 C41 120.2(3) . . ?
C43 N43 Fe2 110.8(2) . . ?
N43 C43 C44 110.7(2) . . ?
N49 C44 C43 109.0(2) . . ?
C45 N45 Fe2 106.9(2) . . ?
N45 C45 C46 107.2(3) . . ?
C45 C46 N49 111.1(2) . . ?
C47 N47 Fe2 110.2(2) . . ?
N47 C47 C48 107.9(2) . . ?
N49 C48 C47 108.8(2) . . ?
C48 N49 C44 111.2(2) . . ?
C48 N49 C46 111.7(2) . . ?
C44 N49 C46 110.9(2) . . ?
C48 N49 Fe2 107.72(15) . . ?
C44 N49 Fe2 104.8(2) . . ?
C46 N49 Fe2 110.2(2) . . ?
C34 C50 C51 111.5(2) . . ?
C34 C50 C53 110.4(2) . . ?
C51 C50 C53 108.6(3) . . ?
C34 C50 C52 107.6(3) . . ?
C51 C50 C52 109.3(3) . . ?
C53 C50 C52 109.3(3) . . ?
C36 C54 C55 111.2(2) . . ?
C36 C54 C56 110.7(2) . . ?
C55 C54 C56 108.4(2) . . ?
C36 C54 C57 109.9(2) . . ?
C55 C54 C57 108.1(2) . . ?
C56 C54 C57 108.5(2) . . ?
O10 Cl1 O11 109.7(2) . . ?
O10 Cl1 O12 109.8(2) . . ?
O11 Cl1 O12 107.6(2) . . ?
O10 Cl1 O13 110.63(14) . . ?
O11 Cl1 O13 110.20(14) . . ?
O12 Cl1 O13 108.79(14) . . ?
O22 Cl2 O21 111.9(2) . . ?
O22 Cl2 O20 108.0(2) . . ?
O21 Cl2 O20 109.3(2) . . ?
O22 Cl2 O23 110.11(14) . . ?
O21 Cl2 O23 109.25(13) . . ?
O20 Cl2 O23 108.3(2) . . ?
O40 Cl4 O41 109.51(15) . . ?
O40 Cl4 O43 110.3(2) . . ?
O41 Cl4 O43 108.9(2) . . ?
O40 Cl4 O42 109.7(2) . . ?
O41 Cl4 O42 110.1(2) . . ?
O43 Cl4 O42 108.4(2) . . ?
O52 Cl5 O53 108.1(2) . . ?
O52 Cl5 O51 109.5(3) . . ?
O53 Cl5 O51 117.0(2) . . ?
O52 Cl5 O50 102.7(2) . . ?
O53 Cl5 O50 109.6(2) . . ?
O51 Cl5 O50 109.0(2) . . ?

loop_
_geom_bond_atom_site_label_1
_geom_bond_atom_site_label_2
_geom_bond_distance
_geom_bond_site_symmetry_2
_geom_bond_publ_flag
Fe1 N2 1.859(2) . ?
Fe1 O1 1.9100(15) . ?
Fe1 N15 2.007(2) . ?
Fe1 N17 2.009(2) . ?
Fe1 N19 2.009(2) . ?
Fe1 N13 2.012(2) . ?
Fe2 N32 1.849(2) . ?
Fe2 O31 1.927(2) . ?
Fe2 N45 1.987(2) . ?
Fe2 N43 1.998(2) . ?
Fe2 N47 2.002(2) . ?
Fe2 N49 2.010(2) . ?
N2 C2 1.345(2) . ?
N2 C7 1.436(3) . ?
O1 C1 1.296(2) . ?
C1 C6 1.431(3) . ?
C1 C2 1.442(3) . ?
C2 C3 1.425(3) . ?
C3 C4 1.371(3) . ?
C4 C5 1.443(3) . ?
C4 C20 1.531(3) . ?
C5 C6 1.373(3) . ?
C6 C24 1.525(3) . ?
C7 C12 1.375(4) . ?
C7 C8 1.392(4) . ?
C8 C9 1.382(4) . ?
C9 C10 1.352(6) . ?
C10 C11 1.383(5) . ?
C11 C12 1.405(4) . ?
N13 C13 1.497(3) . ?
C13 C14 1.510(4) . ?
C14 N19 1.492(3) . ?
N15 C15 1.487(3) . ?
C15 C16 1.518(4) . ?
C16 N19 1.508(3) . ?
N17 C17 1.494(3) . ?
C17 C18 1.516(4) . ?
C18 N19 1.490(3) . ?
C20 C23 1.532(3) . ?
C20 C22 1.540(3) . ?
C20 C21 1.540(4) . ?
C24 C26 1.533(3) . ?
C24 C25 1.539(3) . ?
C24 C27 1.540(3) . ?
O31 C31 1.289(3) . ?
C31 C36 1.436(3) . ?
C31 C32 1.442(3) . ?
N32 C32 1.343(3) . ?
N32 C37 1.440(3) . ?
C32 C33 1.419(3) . ?
C33 C34 1.364(3) . ?
C34 C35 1.435(4) . ?
C34 C50 1.529(3) . ?
C35 C36 1.369(3) . ?
C36 C54 1.529(3) . ?
C37 C42 1.364(5) . ?
C37 C38 1.396(5) . ?
C38 C39 1.398(5) . ?
C39 C40 1.382(7) . ?
C40 C41 1.372(6) . ?
C41 C42 1.395(4) . ?
N43 C43 1.499(3) . ?
C43 C44 1.522(4) . ?
C44 N49 1.486(4) . ?
N45 C45 1.475(5) . ?
C45 C46 1.483(4) . ?
C46 N49 1.494(3) . ?
N47 C47 1.489(3) . ?
C47 C48 1.511(4) . ?
C48 N49 1.483(3) . ?
C50 C51 1.531(5) . ?
C50 C53 1.542(4) . ?
C50 C52 1.549(5) . ?
C54 C55 1.535(4) . ?
C54 C56 1.540(4) . ?
C54 C57 1.541(3) . ?
Cl1 O10 1.431(2) . ?
Cl1 O11 1.435(2) . ?
Cl1 O12 1.437(2) . ?
Cl1 O13 1.437(2) . ?
Cl2 O22 1.423(2) . ?
Cl2 O21 1.430(2) . ?
Cl2 O20 1.434(3) . ?
Cl2 O23 1.446(2) . ?
Cl4 O40 1.426(2) . ?
Cl4 O41 1.430(2) . ?
Cl4 O43 1.431(3) . ?
Cl4 O42 1.437(2) . ?
Cl5 O52 1.420(3) . ?
Cl5 O53 1.421(3) . ?
Cl5 O51 1.423(3) . ?
Cl5 O50 1.452(3) . ?
C80X O80X 1.455(6) . ?
C80 O80 1.422(6) . ?
